data_7252111
loop_
_publ_author_name
'Bogner, Marcell M.'
'S\'ov\'ari, Bence'
'Kalapos, P\'eter P.'
'Mayer, P\'eter J.'
'Heged\>us, M\'arton'
'Turczel, G\'abor'
'Kiss-Szem\'an, Anna J.'
'Harmat, Veronika'
'Kunfi, Attila'
'London, G\'abor'

_publ_section_title
;
 Streamlined synthesis of functionalized dibenzo[a,e]pentalenes through
 potassium-mediated cyclization and late-stage thianthrenation
;
_journal_issue 33
_journal_name_full 'RSC Advances'
_journal_page_first 30958
_journal_page_last 30964
_journal_paper_doi 10.1039/D6RA03886G
_journal_volume 16
_journal_year 2026
_chemical_formula_moiety 'C17 H25 Si'
_chemical_formula_sum 'C17 H25 Si'
_chemical_formula_weight 257.46
_space_group_crystal_system monoclinic
_space_group_IT_number 14
_space_group_name_Hall '-P 2ybc'
_space_group_name_H-M_alt 'P 1 21/c 1'
_atom_sites_solution_hydrogens geom
_audit_creation_date 2025-11-17
_audit_creation_method
;
Olex2 1.3
(compiled 2020.11.12 svn.r5f609507 for OlexSys, GUI svn.r6408)
;
_audit_update_record
;
2025-11-17 deposited with the CCDC.	2026-05-29 downloaded from the CCDC.
;
_cell_angle_alpha 90
_cell_angle_beta 111.946(2)
_cell_angle_gamma 90
_cell_formula_units_Z 4
_cell_length_a 12.9337(2)
_cell_length_b 7.34533(9)
_cell_length_c 17.1434(3)
_cell_measurement_reflns_used 8327
_cell_measurement_temperature 105.88(10)
_cell_measurement_theta_max 75.1130
_cell_measurement_theta_min 3.6920
_cell_volume 1510.64(5)
_computing_cell_refinement 'CrysAlisPro 1.171.43.98a (Rigaku OD, 2023)'
_computing_data_collection 'CrysAlisPro system (CCD 43.98a 64-bit (release 24-11-2023))'
_computing_data_reduction 'CrysAlisPro 1.171.43.98a (Rigaku OD, 2023)'
_computing_molecular_graphics 'Olex2 1.3 (Dolomanov et al., 2009)'
_computing_publication_material 'Olex2 1.3 (Dolomanov et al., 2009)'
_computing_structure_refinement 'SHELXL 2018/3 (Sheldrick, 2015)'
_diffrn_ambient_environment N~2~
_diffrn_ambient_temperature 105.88(10)
_diffrn_detector 'Hybrid Pixel Array Detector'
_diffrn_detector_area_resol_mean 10.0000
_diffrn_detector_type HyPix
_diffrn_measured_fraction_theta_full 0.969
_diffrn_measured_fraction_theta_max 0.932
_diffrn_measurement_details
;
List of Runs (angles in degrees, time in seconds):

  # Type    Start    End  Width  t~exp~   \w     \q     \k     \f   Frames
#--------------------------------------------------------------------------
  1  \w     19.00  93.00   0.50    0.05    --   47.20-125.00  90.00  148
  2  \w     31.00 109.00   0.50    0.05    --  103.66 -77.00 -30.00  156
  3  \w     33.00 106.00   0.50    0.05    --  103.66 -99.00 -30.00  146
  4  \w     33.00 106.00   0.50    0.05    --  103.66 -99.00-120.00  146
  5  \w     31.00  69.00   0.50    0.05    --  103.66 -57.00  30.00   76
  6  \w     31.00  69.00   0.50    0.05    --  103.66 -57.00 120.00   76
  7  \w    -27.00  36.00   0.50    0.05    --   47.20 -27.00  96.00  126
  8  \w     92.00 174.00   0.50    0.05    --  103.66  97.00  68.00  164
  9  \w     91.00 178.00   0.50    0.05    --  103.66  27.00-101.00  174
 10  \w     91.00 178.00   0.50    0.05    --  103.66  27.00-101.00  174
 11  \w     89.00 176.00   0.50    0.05    --  103.66  57.00  30.00  174
 12  \w     89.00 176.00   0.50    0.05    --  103.66  57.00  30.00  174
 13  \w     25.00  63.00   0.50    0.05    --   47.20  77.00-150.00   76
 14  \w    -39.00  26.00   0.50    0.05    --  -47.20  38.00 -30.00  130
 15  \w    -23.00  28.00   0.50    0.05    --  -47.20  19.00   0.00  102
 16  \w    -29.00  28.00   0.50    0.05    --  -47.20  27.00-101.00  114
 17  \w    -62.00 -26.00   0.50    0.05    --  -99.00  57.00-120.00   72
 18  \w    -62.00 -26.00   0.50    0.05    --  -99.00  57.00 -90.00   72
 19  \w    -62.00 -26.00   0.50    0.05    --  -99.00  57.00 -60.00   72
 20  \w    -62.00 -26.00   0.50    0.05    --  -99.00  57.00   0.00   72
 21  \w    -62.00 -26.00   0.50    0.05    --  -99.00  57.00  60.00   72
 22  \w   -169.00 -75.00   0.50    0.05    --  -99.00-123.00-118.00  188
;
_diffrn_measurement_device 'four-circle diffractometer'
_diffrn_measurement_device_type 'XtaLAB Synergy R, HyPix'
_diffrn_measurement_method '\w scans'
_diffrn_orient_matrix_type 'CrysAlisPro convention (1999,Acta A55,543-557)'
_diffrn_orient_matrix_UB_11 0.0981767000
_diffrn_orient_matrix_UB_12 -0.0742508000
_diffrn_orient_matrix_UB_13 -0.0207430000
_diffrn_orient_matrix_UB_21 0.0746036000
_diffrn_orient_matrix_UB_22 0.0034399000
_diffrn_orient_matrix_UB_23 0.0941662000
_diffrn_orient_matrix_UB_31 -0.0358563000
_diffrn_orient_matrix_UB_32 -0.1961044000
_diffrn_orient_matrix_UB_33 0.0094854000
_diffrn_radiation_monochromator mirror
_diffrn_radiation_probe x-ray
_diffrn_radiation_type 'Cu K\a'
_diffrn_radiation_wavelength 1.54184
_diffrn_reflns_av_R_equivalents 0.0401
_diffrn_reflns_av_unetI/netI 0.0310
_diffrn_reflns_Laue_measured_fraction_full 0.969
_diffrn_reflns_Laue_measured_fraction_max 0.932
_diffrn_reflns_limit_h_max 16
_diffrn_reflns_limit_h_min -15
_diffrn_reflns_limit_k_max 8
_diffrn_reflns_limit_k_min -9
_diffrn_reflns_limit_l_max 21
_diffrn_reflns_limit_l_min -20
_diffrn_reflns_number 13746
_diffrn_reflns_point_group_measured_fraction_full 0.969
_diffrn_reflns_point_group_measured_fraction_max 0.932
_diffrn_reflns_theta_full 67.684
_diffrn_reflns_theta_max 75.559
_diffrn_reflns_theta_min 3.684
_diffrn_source 'Rotating-anode X-ray tube'
_diffrn_source_type 'PhotonJet R (Cu) X-ray Source'
_exptl_absorpt_coefficient_mu 1.195
_exptl_absorpt_correction_T_max 1.000
_exptl_absorpt_correction_T_min 0.847
_exptl_absorpt_correction_type gaussian
_exptl_absorpt_process_details
;
CrysAlisPro 1.171.43.98a (Rigaku Oxford Diffraction, 2023)
Numerical absorption correction based on gaussian integration over
a multifaceted crystal model
Empirical absorption correction using spherical harmonics,
implemented in SCALE3 ABSPACK scaling algorithm.
;
_exptl_crystal_colour 'clear light red'
_exptl_crystal_colour_lustre clear
_exptl_crystal_colour_modifier light
_exptl_crystal_colour_primary red
_exptl_crystal_density_diffrn 1.132
_exptl_crystal_description needle
_exptl_crystal_F_000 564
_exptl_crystal_recrystallization_method 'Re-crystallisation from solvent: chloroform'
_exptl_crystal_size_max 0.254
_exptl_crystal_size_mid 0.116
_exptl_crystal_size_min 0.112
_refine_diff_density_max 0.526
_refine_diff_density_min -0.355
_refine_diff_density_rms 0.048
_refine_ls_extinction_method none
_refine_ls_goodness_of_fit_ref 1.062
_refine_ls_hydrogen_treatment constr
_refine_ls_matrix_type full
_refine_ls_number_parameters 169
_refine_ls_number_reflns 2924
_refine_ls_number_restraints 0
_refine_ls_restrained_S_all 1.062
_refine_ls_R_factor_all 0.0493
_refine_ls_R_factor_gt 0.0440
_refine_ls_shift/su_max 0.000
_refine_ls_shift/su_mean 0.000
_refine_ls_structure_factor_coef Fsqd
_refine_ls_weighting_details 'w=1/[\s^2^(Fo^2^)+(0.0485P)^2^+1.0303P] where P=(Fo^2^+2Fc^2^)/3'
_refine_ls_weighting_scheme calc
_refine_ls_wR_factor_gt 0.1092
_refine_ls_wR_factor_ref 0.1134
_reflns_Friedel_coverage 0.000
_reflns_number_gt 2616
_reflns_number_total 2924
_reflns_threshold_expression 'I > 2\s(I)'
_cod_data_source_file d6ra03886g2.cif
_cod_data_source_block bm339_autored
_cod_original_cell_volume 1510.65(5)
_cod_database_code 7252111
_shelx_shelxl_version_number 2018/3
_chemical_oxdiff_formula 'C13.6 H20 Si0.8'
_shelx_space_group_comment
;
The symmetry employed for this shelxl refinement is uniquely defined
by the following loop, which should always be used as a source of
symmetry information in preference to the above space-group names.
They are only intended as comments.
;
_reflns_odcompleteness_completeness 96.97
_reflns_odcompleteness_iscentric 1
_reflns_odcompleteness_theta 66.49
_olex2_refinement_description
;
1. Fixed Uiso
 At 1.2 times of:
  All C(H) groups
 At 1.5 times of:
  All C(H,H,H) groups
2.a Ternary CH refined with riding coordinates:
 C008(H008), C00B(H00B), C00C(H00C)
2.b Aromatic/amide H refined with riding coordinates:
 C006(H006), C007(H007), C009(H009), C00A(H00A)
2.c Idealised Me refined as rotating group:
 C00D(H00D,H00E,H00F), C00E(H00G,H00H,H00I), C00F(H00J,H00K,H00L), C00G(H00M,
 H00N,H00O), C00H(H00P,H00Q,H00R), C00I(H00S,H00T,H00U)
;
_olex2_submission_special_instructions 'No special instructions were received'
_oxdiff_exptl_absorpt_empirical_details
;
Empirical correction (ABSPACK) includes:
- Absorption correction using spherical harmonics
- Frame scaling
;
_oxdiff_exptl_absorpt_empirical_full_max 1.607
_oxdiff_exptl_absorpt_empirical_full_min 0.714

loop_
_space_group_symop_operation_xyz
'x, y, z'
'-x, y+1/2, -z+1/2'
'-x, -y, -z'
'x, -y-1/2, z-1/2'

loop_
_atom_site_label
_atom_site_type_symbol
_atom_site_fract_x
_atom_site_fract_y
_atom_site_fract_z
_atom_site_U_iso_or_equiv
_atom_site_adp_type
_atom_site_occupancy
_atom_site_site_symmetry_order
_atom_site_calc_flag
_atom_site_refinement_flags_posn
_atom_site_refinement_flags_adp
_atom_site_refinement_flags_occupancy
_atom_site_disorder_assembly
_atom_site_disorder_group
Si01 Si 0.23481(3) 0.72676(6) 0.44701(3) 0.02107(15) Uani 1 1 d . . . . .
C002 C 0.46257(13) 0.5569(2) 0.51322(10) 0.0217(3) Uani 1 1 d . . . . .
C003 C 0.52246(14) 0.5863(2) 0.60469(10) 0.0233(4) Uani 1 1 d . . . . .
C004 C 0.62345(14) 0.4873(2) 0.62744(10) 0.0230(3) Uani 1 1 d . . . . .
C005 C 0.36465(13) 0.5980(2) 0.44857(10) 0.0213(3) Uani 1 1 d . . . . .
C006 C 0.66873(15) 0.5813(3) 0.77118(10) 0.0298(4) Uani 1 1 d . . . . .
H006 H 0.717737 0.576597 0.828478 0.036 Uiso 1 1 calc R U . . .
C007 C 0.69439(15) 0.4823(2) 0.71128(10) 0.0281(4) Uani 1 1 d . . . . .
H007 H 0.760548 0.411335 0.727968 0.034 Uiso 1 1 calc R U . . .
C008 C 0.21867(15) 0.7093(3) 0.55196(12) 0.0329(4) Uani 1 1 d . . . . .
H008 H 0.284270 0.776006 0.592297 0.040 Uiso 1 1 calc R U . . .
C009 C 0.57311(15) 0.6860(3) 0.74849(11) 0.0309(4) Uani 1 1 d . . . . .
H009 H 0.557595 0.755508 0.789567 0.037 Uiso 1 1 calc R U . . .
C00A C 0.49963(15) 0.6886(3) 0.66463(11) 0.0300(4) Uani 1 1 d . . . . .
H00A H 0.433872 0.760499 0.648463 0.036 Uiso 1 1 calc R U . . .
C00B C 0.10505(15) 0.6372(3) 0.35876(12) 0.0332(4) Uani 1 1 d . . . . .
H00B H 0.117538 0.656934 0.305228 0.040 Uiso 1 1 calc R U . . .
C00C C 0.25389(15) 0.9732(2) 0.42500(12) 0.0307(4) Uani 1 1 d . . . . .
H00C H 0.182566 1.037635 0.417100 0.037 Uiso 1 1 calc R U . . .
C00D C 0.27532(18) 0.9953(3) 0.34361(13) 0.0379(5) Uani 1 1 d . . . . .
H00D H 0.345206 0.934341 0.349418 0.057 Uiso 1 1 calc R U . . .
H00E H 0.280773 1.125093 0.332390 0.057 Uiso 1 1 calc R U . . .
H00F H 0.213714 0.940791 0.296859 0.057 Uiso 1 1 calc R U . . .
C00E C 0.3463(2) 1.0660(3) 0.49803(14) 0.0429(5) Uani 1 1 d . . . . .
H00G H 0.325218 1.069488 0.547304 0.064 Uiso 1 1 calc R U . . .
H00H H 0.356953 1.190429 0.481850 0.064 Uiso 1 1 calc R U . . .
H00I H 0.415848 0.997407 0.511717 0.064 Uiso 1 1 calc R U . . .
C00F C 0.0876(2) 0.4333(4) 0.36461(17) 0.0609(7) Uani 1 1 d . . . . .
H00J H 0.155230 0.368084 0.367975 0.091 Uiso 1 1 calc R U . . .
H00K H 0.024849 0.393080 0.314621 0.091 Uiso 1 1 calc R U . . .
H00L H 0.071460 0.407560 0.415009 0.091 Uiso 1 1 calc R U . . .
C00G C 0.2284(2) 0.5156(4) 0.58742(14) 0.0557(7) Uani 1 1 d . . . . .
H00M H 0.162819 0.444712 0.553533 0.083 Uiso 1 1 calc R U . . .
H00N H 0.232917 0.520789 0.645723 0.083 Uiso 1 1 calc R U . . .
H00O H 0.295763 0.457660 0.585672 0.083 Uiso 1 1 calc R U . . .
C00H C 0.11644(18) 0.8087(5) 0.55607(14) 0.0624(8) Uani 1 1 d . . . . .
H00P H 0.112146 0.931091 0.532290 0.094 Uiso 1 1 calc R U . . .
H00Q H 0.123113 0.817935 0.614784 0.094 Uiso 1 1 calc R U . . .
H00R H 0.048798 0.740590 0.523748 0.094 Uiso 1 1 calc R U . . .
C00I C -0.00088(18) 0.7434(5) 0.35007(15) 0.0611(8) Uani 1 1 d . . . . .
H00S H -0.022994 0.713848 0.397390 0.092 Uiso 1 1 calc R U . . .
H00T H -0.061043 0.709789 0.297207 0.092 Uiso 1 1 calc R U . . .
H00U H 0.013737 0.874278 0.350053 0.092 Uiso 1 1 calc R U . . .

loop_
_atom_site_aniso_label
_atom_site_aniso_U_11
_atom_site_aniso_U_22
_atom_site_aniso_U_33
_atom_site_aniso_U_23
_atom_site_aniso_U_13
_atom_site_aniso_U_12
Si01 0.0187(2) 0.0182(2) 0.0276(3) 0.00224(17) 0.01020(18) -0.00030(15)
C002 0.0231(8) 0.0166(7) 0.0267(8) 0.0000(6) 0.0108(7) -0.0020(6)
C003 0.0273(8) 0.0221(8) 0.0193(7) -0.0008(6) 0.0073(6) -0.0066(6)
C004 0.0281(8) 0.0191(8) 0.0226(8) 0.0000(6) 0.0104(7) -0.0039(6)
C005 0.0237(8) 0.0181(7) 0.0227(8) 0.0006(6) 0.0094(6) -0.0029(6)
C006 0.0344(9) 0.0351(10) 0.0177(8) 0.0000(7) 0.0072(7) 0.0011(7)
C007 0.0325(9) 0.0276(9) 0.0234(8) 0.0023(7) 0.0096(7) 0.0023(7)
C008 0.0244(9) 0.0469(11) 0.0281(9) -0.0034(8) 0.0105(7) -0.0070(8)
C009 0.0334(9) 0.0371(10) 0.0217(8) -0.0071(7) 0.0097(7) -0.0002(8)
C00A 0.0271(9) 0.0343(9) 0.0258(9) -0.0042(7) 0.0066(7) 0.0016(7)
C00B 0.0266(9) 0.0416(11) 0.0317(9) -0.0040(8) 0.0113(7) -0.0043(8)
C00C 0.0325(9) 0.0181(8) 0.0471(11) 0.0039(7) 0.0213(8) 0.0020(7)
C00D 0.0492(12) 0.0249(9) 0.0410(11) 0.0080(8) 0.0185(9) -0.0038(8)
C00E 0.0624(14) 0.0284(10) 0.0482(12) -0.0088(9) 0.0326(11) -0.0200(9)
C00F 0.0624(15) 0.0526(14) 0.0562(15) -0.0073(12) 0.0088(12) -0.0350(12)
C00G 0.0689(16) 0.0645(15) 0.0361(11) 0.0092(11) 0.0225(11) -0.0279(13)
C00H 0.0277(10) 0.128(3) 0.0340(11) -0.0189(14) 0.0147(9) 0.0010(13)
C00I 0.0264(10) 0.111(2) 0.0372(12) -0.0156(13) 0.0023(9) 0.0082(12)

loop_
_atom_type_symbol
_atom_type_description
_atom_type_scat_dispersion_real
_atom_type_scat_dispersion_imag
_atom_type_scat_source
C C 0.0181 0.0091 'International Tables Vol C Tables 4.2.6.8 and 6.1.1.4'
H H 0.0000 0.0000 'International Tables Vol C Tables 4.2.6.8 and 6.1.1.4'
Si Si 0.2541 0.3302 'International Tables Vol C Tables 4.2.6.8 and 6.1.1.4'

loop_
_exptl_crystal_face_index_h
_exptl_crystal_face_index_k
_exptl_crystal_face_index_l
_exptl_crystal_face_perp_dist
8 0 -1 0.0661
2 -4 2 0.1639
3 -2 7 0.1133
-2 0 11 0.0447
3 5 -2 0.0819
2 -1 -11 0.0513
0 -3 -7 0.0901
-6 -3 6 0.0790
-8 -1 6 0.0502
-2 5 1 0.0817
-8 1 6 0.0554
-8 -1 2 0.0437
-8 2 1 0.0551
-6 1 -4 0.0589
7 0 3 0.0661

loop_
_geom_angle_atom_site_label_1
_geom_angle_atom_site_label_2
_geom_angle_atom_site_label_3
_geom_angle
_geom_angle_site_symmetry_1
_geom_angle_site_symmetry_3
_geom_angle_publ_flag
C008 Si01 C005 111.13(8) . . ?
C008 Si01 C00B 110.72(8) . . ?
C00B Si01 C005 110.30(8) . . ?
C00C Si01 C005 107.27(8) . . ?
C00C Si01 C008 108.98(9) . . ?
C00C Si01 C00B 108.34(9) . . ?
C002 C002 C003 105.31(17) 3_666 . ?
C005 C002 C002 113.06(18) . 3_666 ?
C005 C002 C003 141.63(16) . . ?
C004 C003 C002 106.28(14) . . ?
C00A C003 C002 133.52(16) . . ?
C00A C003 C004 120.17(15) . . ?
C003 C004 C005 110.95(14) . 3_666 ?
C007 C004 C003 118.95(16) . . ?
C007 C004 C005 130.10(16) . 3_666 ?
C002 C005 Si01 131.29(13) . . ?
C002 C005 C004 104.25(14) . 3_666 ?
C004 C005 Si01 124.44(12) 3_666 . ?
C007 C006 H006 119.5 . . ?
C009 C006 H006 119.5 . . ?
C009 C006 C007 121.09(16) . . ?
C004 C007 C006 120.09(16) . . ?
C004 C007 H007 120.0 . . ?
C006 C007 H007 120.0 . . ?
Si01 C008 H008 104.9 . . ?
C00G C008 Si01 114.72(15) . . ?
C00G C008 H008 104.9 . . ?
C00G C008 C00H 111.6(2) . . ?
C00H C008 Si01 114.49(15) . . ?
C00H C008 H008 104.9 . . ?
C006 C009 H009 120.3 . . ?
C006 C009 C00A 119.36(17) . . ?
C00A C009 H009 120.3 . . ?
C003 C00A C009 120.15(17) . . ?
C003 C00A H00A 119.9 . . ?
C009 C00A H00A 119.9 . . ?
Si01 C00B H00B 106.4 . . ?
C00F C00B Si01 113.25(15) . . ?
C00F C00B H00B 106.4 . . ?
C00F C00B C00I 110.9(2) . . ?
C00I C00B Si01 112.99(14) . . ?
C00I C00B H00B 106.4 . . ?
Si01 C00C H00C 107.4 . . ?
C00D C00C Si01 111.53(13) . . ?
C00D C00C H00C 107.4 . . ?
C00D C00C C00E 110.28(16) . . ?
C00E C00C Si01 112.62(13) . . ?
C00E C00C H00C 107.4 . . ?
C00C C00D H00D 109.5 . . ?
C00C C00D H00E 109.5 . . ?
C00C C00D H00F 109.5 . . ?
H00D C00D H00E 109.5 . . ?
H00D C00D H00F 109.5 . . ?
H00E C00D H00F 109.5 . . ?
C00C C00E H00G 109.5 . . ?
C00C C00E H00H 109.5 . . ?
C00C C00E H00I 109.5 . . ?
H00G C00E H00H 109.5 . . ?
H00G C00E H00I 109.5 . . ?
H00H C00E H00I 109.5 . . ?
C00B C00F H00J 109.5 . . ?
C00B C00F H00K 109.5 . . ?
C00B C00F H00L 109.5 . . ?
H00J C00F H00K 109.5 . . ?
H00J C00F H00L 109.5 . . ?
H00K C00F H00L 109.5 . . ?
C008 C00G H00M 109.5 . . ?
C008 C00G H00N 109.5 . . ?
C008 C00G H00O 109.5 . . ?
H00M C00G H00N 109.5 . . ?
H00M C00G H00O 109.5 . . ?
H00N C00G H00O 109.5 . . ?
C008 C00H H00P 109.5 . . ?
C008 C00H H00Q 109.5 . . ?
C008 C00H H00R 109.5 . . ?
H00P C00H H00Q 109.5 . . ?
H00P C00H H00R 109.5 . . ?
H00Q C00H H00R 109.5 . . ?
C00B C00I H00S 109.5 . . ?
C00B C00I H00T 109.5 . . ?
C00B C00I H00U 109.5 . . ?
H00S C00I H00T 109.5 . . ?
H00S C00I H00U 109.5 . . ?
H00T C00I H00U 109.5 . . ?

loop_
_geom_bond_atom_site_label_1
_geom_bond_atom_site_label_2
_geom_bond_distance
_geom_bond_site_symmetry_2
_geom_bond_publ_flag
Si01 C005 1.9189(17) . ?
Si01 C008 1.891(2) . ?
Si01 C00B 1.9081(19) . ?
Si01 C00C 1.8840(17) . ?
C002 C002 1.473(3) 3_666 ?
C002 C003 1.482(2) . ?
C002 C005 1.369(2) . ?
C003 C004 1.416(2) . ?
C003 C00A 1.391(2) . ?
C004 C005 1.505(2) 3_666 ?
C004 C007 1.387(2) . ?
C006 H006 0.9500 . ?
C006 C007 1.396(3) . ?
C006 C009 1.383(3) . ?
C007 H007 0.9500 . ?
C008 H008 1.0000 . ?
C008 C00G 1.533(3) . ?
C008 C00H 1.535(3) . ?
C009 H009 0.9500 . ?
C009 C00A 1.396(2) . ?
C00A H00A 0.9500 . ?
C00B H00B 1.0000 . ?
C00B C00F 1.524(3) . ?
C00B C00I 1.535(3) . ?
C00C H00C 1.0000 . ?
C00C C00D 1.529(3) . ?
C00C C00E 1.530(3) . ?
C00D H00D 0.9800 . ?
C00D H00E 0.9800 . ?
C00D H00F 0.9800 . ?
C00E H00G 0.9800 . ?
C00E H00H 0.9800 . ?
C00E H00I 0.9800 . ?
C00F H00J 0.9800 . ?
C00F H00K 0.9800 . ?
C00F H00L 0.9800 . ?
C00G H00M 0.9800 . ?
C00G H00N 0.9800 . ?
C00G H00O 0.9800 . ?
C00H H00P 0.9800 . ?
C00H H00Q 0.9800 . ?
C00H H00R 0.9800 . ?
C00I H00S 0.9800 . ?
C00I H00T 0.9800 . ?
C00I H00U 0.9800 . ?

loop_
_geom_torsion_atom_site_label_1
_geom_torsion_atom_site_label_2
_geom_torsion_atom_site_label_3
_geom_torsion_atom_site_label_4
_geom_torsion
_geom_torsion_site_symmetry_1
_geom_torsion_site_symmetry_2
_geom_torsion_site_symmetry_3
_geom_torsion_site_symmetry_4
_geom_torsion_publ_flag
C002 C002 C003 C004 -2.0(2) 3_666 . . . ?
C002 C002 C003 C00A 175.82(19) 3_666 . . . ?
C002 C002 C005 Si01 175.86(14) 3_666 . . . ?
C002 C002 C005 C004 -2.6(2) 3_666 . . 3_666 ?
C002 C003 C004 C005 3.64(18) . . . 3_666 ?
C002 C003 C004 C007 -176.61(15) . . . . ?
C002 C003 C00A C009 178.74(18) . . . . ?
C003 C002 C005 Si01 -3.4(3) . . . . ?
C003 C002 C005 C004 178.2(2) . . . 3_666 ?
C003 C004 C007 C006 -3.3(3) . . . . ?
C004 C003 C00A C009 -3.7(3) . . . . ?
C005 Si01 C008 C00G -49.05(17) . . . . ?
C005 Si01 C008 C00H -179.94(16) . . . . ?
C005 Si01 C00C C00D 55.75(15) . . . . ?
C005 Si01 C00C C00E -68.87(15) . . . . ?
C005 C002 C003 C004 177.3(2) . . . . ?
C005 C002 C003 C00A -4.9(4) . . . . ?
C005 C004 C007 C006 176.41(17) 3_666 . . . ?
C006 C009 C00A C003 0.2(3) . . . . ?
C007 C006 C009 C00A 1.8(3) . . . . ?
C008 Si01 C00C C00D 176.15(13) . . . . ?
C008 Si01 C00C C00E 51.53(16) . . . . ?
C009 C006 C007 C004 -0.2(3) . . . . ?
C00A C003 C004 C005 -174.51(15) . . . 3_666 ?
C00A C003 C004 C007 5.2(2) . . . . ?
C00B Si01 C008 C00G 73.89(17) . . . . ?
C00B Si01 C008 C00H -57.00(19) . . . . ?
C00B Si01 C00C C00D -63.31(15) . . . . ?
C00B Si01 C00C C00E 172.07(14) . . . . ?
C00C Si01 C008 C00G -167.04(15) . . . . ?
C00C Si01 C008 C00H 62.06(18) . . . . ?

loop_
_exptl_oxdiff_crystal_face_indexfrac_h
_exptl_oxdiff_crystal_face_indexfrac_k
_exptl_oxdiff_crystal_face_indexfrac_l
_exptl_oxdiff_crystal_face_x
_exptl_oxdiff_crystal_face_y
_exptl_oxdiff_crystal_face_z
8.0000 0.0000 -1.4999 0.8165 0.4556 -0.3011
2.0000 -4.0000 1.5000 0.4622 0.2767 0.7269
3.0000 -2.0000 7.0000 0.2978 0.8761 0.3510
-2.0000 -0.0000 11.0000 -0.4245 0.8866 0.1761
3.0000 5.0000 -2.0000 -0.0352 0.0527 -1.1071
2.0000 -1.0000 -11.0000 0.4988 -0.8901 0.0201
0.0000 -3.0000 -7.5000 0.3783 -0.7166 0.5172
-6.0000 -3.0000 6.0000 -0.4908 0.1071 0.8604
-8.0000 -1.0000 6.4999 -0.8460 0.0118 0.5446
-2.0000 5.0000 1.5000 -0.5987 0.0092 -0.8946
-8.0000 1.0000 6.4999 -0.9945 0.0187 0.1524
-8.0000 -1.0000 1.9999 -0.7526 -0.4119 0.5019
-8.0000 2.0000 0.9999 -0.9547 -0.4958 -0.0959
-6.0000 1.0000 -3.5001 -0.5907 -0.7738 -0.0142
7.0000 0.0000 2.5001 0.6354 0.7576 -0.2273
